data_3500158
loop_
_publ_author_name
'Junhui Luo'
'Guodong Li'

_publ_section_title
;
 CdO supercell for GSFE calculations with the (001) slip plane
;
_journal_name_full 'Personal communication to COD'
_journal_year 2026
_chemical_formula_iupac 'O8 Cd8'
_chemical_formula_moiety 'O8 Cd8'
_chemical_formula_sum 'Cd8 O8'
_chemical_formula_weight 1027.280
_space_group_crystal_system tetragonal
_space_group_IT_number 1
_space_group_name_Hall 'P 1'
_space_group_name_H-M_alt 'P 1'
_symmetry_space_group_name_Hall 'P 1'
_symmetry_space_group_name_H-M 'P 1'
_cell_angle_alpha 90.0000
_cell_angle_beta 90.0000
_cell_angle_gamma 90.0000
_cell_formula_units_Z 1
_cell_length_a 4.7824
_cell_length_b 4.7824
_cell_length_c 9.5648
_cell_volume 218.760
_diffrn_measurement_device_type EDIT-ENTRY
_exptl_crystal_density_diffrn 7.7977
_exptl_crystal_density_method calculated
_exptl_crystal_description EDIT-ENTRY
_cod_data_source_file slipplane_001_.cif
_cod_data_source_block I
_cod_depositor_comments 'Add _publ_section_title'
_cod_original_cell_volume 218.7599
_cod_original_formula_sum 'O8 Cd8'
_cod_database_code 3500158

loop_
_space_group_symop_operation_xyz
+x,+y,+z

loop_
_atom_site_label
_atom_site_type_symbol
_atom_site_fract_x
_atom_site_fract_y
_atom_site_fract_z
O1 O 0.000000 0.500000 0.000000
O2 O 0.500000 0.500000 0.250000
O3 O 0.000000 0.000000 0.250000
O4 O 0.500000 0.000000 0.000000
O5 O 0.000000 0.500000 0.500000
O6 O 0.500000 0.500000 0.750000
O7 O 0.000000 0.000000 0.750000
O8 O 0.500000 0.000000 0.500000
Cd1 Cd 0.000000 0.000000 0.000000
Cd2 Cd 0.000000 0.500000 0.250000
Cd3 Cd 0.500000 0.000000 0.250000
Cd4 Cd 0.500000 0.500000 0.000000
Cd5 Cd 0.000000 0.000000 0.500000
Cd6 Cd 0.000000 0.500000 0.750000
Cd7 Cd 0.500000 0.000000 0.750000
Cd8 Cd 0.500000 0.500000 0.500000
